data_4502566
loop_
_publ_author_name
'Kong, De-Nian'
'Xie, Zai-Lai'
'Feng, Mei-Ling'
'Ye, Dong'
'Du, Ke-Zhao'
'Li, Jian-Rong'
'Huang, Xiao-Ying'

_publ_section_title
;
 From One-Dimensional Ribbon to Three-Dimensional Microporous Framework:
 The Syntheses, Crystal Structures, and Properties of a Series of Mercury
 Antimony Chalcogenides
;
_journal_issue 3
_journal_name_full 'Crystal Growth &amp; Design'
_journal_page_first 1364
_journal_paper_doi 10.1021/cg9013834
_journal_volume 10
_journal_year 2010
_chemical_formula_moiety 'C3 H11 N2, Hg S3 Sb'
_chemical_formula_sum 'C3 H11 Hg N2 S3 Sb'
_chemical_formula_weight 493.66
_chemical_name_systematic
; 
 ? 
;
_space_group_IT_number 64
_symmetry_cell_setting orthorhombic
_symmetry_space_group_name_Hall '-C 2ac 2'
_symmetry_space_group_name_H-M 'C m c a'
_atom_sites_solution_hydrogens geom
_atom_sites_solution_primary direct
_atom_sites_solution_secondary difmap
_audit_creation_method SHELXL-97
_cell_angle_alpha 90.00
_cell_angle_beta 90.00
_cell_angle_gamma 90.00
_cell_formula_units_Z 8
_cell_length_a 9.476(3)
_cell_length_b 11.355(3)
_cell_length_c 19.349(5)
_cell_measurement_reflns_used 4383
_cell_measurement_temperature 296(2)
_cell_measurement_theta_max 27.4797
_cell_measurement_theta_min 3.1583
_cell_volume 2082.0(10)
_computing_cell_refinement 'CrystalClear (Rigaku/MSC Inc., 2005)'
_computing_data_collection 'CrystalClear (Rigaku/MSC Inc., 2005)'
_computing_data_reduction 'CrystalClear (Rigaku/MSC Inc., 2005)'
_computing_molecular_graphics 'Diamond 3.0'
_computing_publication_material 'Windows Word 2003'
_computing_structure_refinement 'SHELXL-97 (Sheldrick, 1997)'
_computing_structure_solution 'SHELXS-97 (Sheldrick, 1990)'
_diffrn_ambient_temperature 296(2)
_diffrn_detector_area_resol_mean 14.6306
_diffrn_measured_fraction_theta_full 0.994
_diffrn_measured_fraction_theta_max 0.994
_diffrn_measurement_device_type 'Mercury70 (2x2 bin mode)'
_diffrn_measurement_method CCD_Profile_fitting
_diffrn_radiation_monochromator graphite
_diffrn_radiation_source 'fine-focus sealed tube'
_diffrn_radiation_type MoK\a
_diffrn_radiation_wavelength 0.71073
_diffrn_reflns_av_R_equivalents 0.0349
_diffrn_reflns_av_sigmaI/netI 0.0183
_diffrn_reflns_limit_h_max 11
_diffrn_reflns_limit_h_min -8
_diffrn_reflns_limit_k_max 14
_diffrn_reflns_limit_k_min -13
_diffrn_reflns_limit_l_max 23
_diffrn_reflns_limit_l_min -23
_diffrn_reflns_number 6615
_diffrn_reflns_theta_full 25.99
_diffrn_reflns_theta_max 25.99
_diffrn_reflns_theta_min 2.99
_exptl_absorpt_coefficient_mu 17.867
_exptl_absorpt_correction_T_max 0.168
_exptl_absorpt_correction_T_min 0.044
_exptl_absorpt_correction_type multi-scan
_exptl_absorpt_process_details 'CrystalClear (Rigaku/MSC Inc., 2005)'
_exptl_crystal_colour yellow
_exptl_crystal_density_diffrn 3.150
_exptl_crystal_density_method 'not measured'
_exptl_crystal_description plate-like
_exptl_crystal_F_000 1776
_exptl_crystal_size_max 0.30
_exptl_crystal_size_mid 0.12
_exptl_crystal_size_min 0.10
_refine_diff_density_max 1.872
_refine_diff_density_min -2.665
_refine_diff_density_rms 0.203
_refine_ls_extinction_coef 0.00085(10)
_refine_ls_extinction_expression Fc^*^=kFc[1+0.001xFc^2^\l^3^/sin(2\q)]^-1/4^
_refine_ls_extinction_method SHELXL
_refine_ls_goodness_of_fit_ref 1.026
_refine_ls_hydrogen_treatment constr
_refine_ls_matrix_type full
_refine_ls_number_parameters 67
_refine_ls_number_reflns 1081
_refine_ls_number_restraints 3
_refine_ls_restrained_S_all 1.055
_refine_ls_R_factor_all 0.0270
_refine_ls_R_factor_gt 0.0257
_refine_ls_shift/su_max 0.001
_refine_ls_shift/su_mean 0.000
_refine_ls_structure_factor_coef Fsqd
_refine_ls_weighting_details 'calc w=1/[\s^2^(Fo^2^)+(0.0620P)^2^+4.5000P] where P=(Fo^2^+2Fc^2^)/3'
_refine_ls_weighting_scheme calc
_refine_ls_wR_factor_gt 0.0776
_refine_ls_wR_factor_ref 0.0791
_reflns_number_gt 1037
_reflns_number_total 1081
_reflns_threshold_expression >2sigma(I)
_cod_data_source_file cg9013834_si_002.cif
_cod_data_source_block compound-4
_cod_depositor_comments
;
The following automatic conversions were performed:
'_atom_site_symetry_multiplicity' tag replaced with
'_atom_site_symmetry_multiplicity'.

Automatic conversion script
Id: cif_correct_tags 1440 2010-10-19 06:21:57Z saulius 

The following automatic conversions were performed:

'_symmetry_cell_setting' value 'Orthorhombic' changed to
'orthorhombic' according to
/home/saulius/struct/CIF-dictionaries/cif_core.dic dictionary named
'cif_core.dic' version 2.4.2 from
2011-04-26.

'_exptl_absorpt_correction_type' value 'Multi-scan'
changed to 'multi-scan' according to
/home/saulius/struct/CIF-dictionaries/cif_core.dic dictionary named
'cif_core.dic' version 2.4.2 from 2011-04-26.

Automatic conversion script
Id: cif_fix_values 1715 2011-07-08 13:25:40Z adriana 
;
_cod_original_sg_symbol_Hall '-C 2bc2'
_cod_database_code 4502566

loop_
_symmetry_equiv_pos_as_xyz
'x, y, z'
'-x, -y+1/2, z+1/2'
'-x, y+1/2, -z+1/2'
'x, -y, -z'
'x+1/2, y+1/2, z'
'-x+1/2, -y+1, z+1/2'
'-x+1/2, y+1, -z+1/2'
'x+1/2, -y+1/2, -z'
'-x, -y, -z'
'x, y-1/2, -z-1/2'
'x, -y-1/2, z-1/2'
'-x, y, z'
'-x+1/2, -y+1/2, -z'
'x+1/2, y, -z-1/2'
'x+1/2, -y, z-1/2'
'-x+1/2, y+1/2, z'

loop_
_atom_site_label
_atom_site_type_symbol
_atom_site_fract_x
_atom_site_fract_y
_atom_site_fract_z
_atom_site_U_iso_or_equiv
_atom_site_adp_type
_atom_site_occupancy
_atom_site_symmetry_multiplicity
_atom_site_calc_flag
_atom_site_refinement_flags
Hg1 Hg 0.69003(3) 0.0000 0.5000 0.02963(19) Uani 1 2 d S
Sb1 Sb 0.5000 0.29969(4) 0.52455(2) 0.0194(2) Uani 1 2 d S
S1 S 0.69752(17) 0.37797(17) 0.58918(9) 0.0457(5) Uani 1 1 d .
S2 S 0.5000 0.10886(15) 0.58010(9) 0.0208(4) Uani 1 2 d S
N1 N 0.7127(11) 0.6233(11) 0.6961(6) 0.039(3) Uani 0.50 1 d P
H1B H 0.7161 0.6498 0.7377 0.047 Uiso 0.50 1 d PR
H1C H 0.7564 0.5576 0.6904 0.047 Uiso 0.50 1 d PR
H1A H 0.7366 0.6656 0.6611 0.047 Uiso 0.50 1 d PR
N2 N 0.3452(10) 0.6673(10) 0.6715(7) 0.044(3) Uani 0.50 1 d PD
H2A H 0.2802 0.7057 0.6928 0.053 Uiso 0.50 1 d PR
H2B H 0.3235 0.6077 0.6463 0.053 Uiso 0.50 1 d PR
C1 C 0.5641(13) 0.5947(9) 0.7047(8) 0.046(3) Uani 0.50 1 d PD
H1D H 0.5392 0.5785 0.7519 0.055 Uiso 0.50 1 d PR
H1E H 0.5394 0.5289 0.6760 0.055 Uiso 0.50 1 d PR
C2 C 0.5000 0.7033(6) 0.6773(5) 0.046(3) Uani 1 2 d SD
H2C H 0.5000 0.7158 0.6287 0.055 Uiso 1 2 d SR
C3 C 0.5000 0.8081(7) 0.7250(7) 0.056(3) Uani 1 2 d SD
H3D H 0.5949 0.8360 0.7308 0.084 Uiso 0.50 1 calc PR
H3C H 0.4621 0.7855 0.7690 0.084 Uiso 0.50 1 calc PR
H3A H 0.4430 0.8695 0.7054 0.084 Uiso 0.50 1 calc PR

loop_
_atom_site_aniso_label
_atom_site_aniso_U_11
_atom_site_aniso_U_22
_atom_site_aniso_U_33
_atom_site_aniso_U_23
_atom_site_aniso_U_13
_atom_site_aniso_U_12
Hg1 0.0213(3) 0.0256(3) 0.0420(3) 0.00748(12) 0.000 0.000
Sb1 0.0207(3) 0.0178(3) 0.0199(3) 0.00080(17) 0.000 0.000
S1 0.0479(10) 0.0545(10) 0.0348(8) 0.0143(8) -0.0128(7) -0.0393(8)
S2 0.0219(9) 0.0143(8) 0.0262(9) -0.0020(7) 0.000 0.000
N1 0.028(6) 0.049(8) 0.041(7) -0.021(6) 0.007(5) -0.007(5)
N2 0.051(8) 0.035(6) 0.046(7) -0.005(6) -0.012(6) 0.002(6)
C1 0.044(7) 0.028(6) 0.064(9) 0.002(6) -0.002(6) -0.002(5)
C2 0.084(8) 0.032(5) 0.022(4) -0.007(3) 0.000 0.000
C3 0.065(7) 0.026(5) 0.076(8) -0.020(5) 0.000 0.000

loop_
_atom_type_symbol
_atom_type_description
_atom_type_scat_dispersion_real
_atom_type_scat_dispersion_imag
_atom_type_scat_source
C C 0.0033 0.0016 'International Tables Vol C Tables 4.2.6.8 and 6.1.1.4'
H H 0.0000 0.0000 'International Tables Vol C Tables 4.2.6.8 and 6.1.1.4'
N N 0.0061 0.0033 'International Tables Vol C Tables 4.2.6.8 and 6.1.1.4'
S S 0.1246 0.1234 'International Tables Vol C Tables 4.2.6.8 and 6.1.1.4'
Sb Sb -0.5866 1.5461 'International Tables Vol C Tables 4.2.6.8 and 6.1.1.4'
Hg Hg -2.3894 9.2266 'International Tables Vol C Tables 4.2.6.8 and 6.1.1.4'

loop_
_geom_angle_atom_site_label_1
_geom_angle_atom_site_label_2
_geom_angle_atom_site_label_3
_geom_angle
_geom_angle_site_symmetry_1
_geom_angle_site_symmetry_3
S1 Hg1 S1 128.58(9) 16_645 13_656
S1 Hg1 S2 115.97(6) 16_645 9_656
S1 Hg1 S2 98.37(5) 13_656 9_656
S1 Hg1 S2 98.37(5) 16_645 .
S1 Hg1 S2 115.97(6) 13_656 .
S2 Hg1 S2 95.50(5) 9_656 .
S2 Sb1 S1 95.70(5) . .
S2 Sb1 S1 95.70(5) . 12_655
S1 Sb1 S1 101.32(10) . 12_655
Sb1 S1 Hg1 100.35(6) . 13_656
Sb1 S2 Hg1 98.99(5) . 9_656
Sb1 S2 Hg1 98.99(5) . .
Hg1 S2 Hg1 84.50(5) 9_656 .
C1 N1 H1B 90.4 . .
C1 N1 H1C 106.6 . .
H1B N1 H1C 113.9 . .
C1 N1 H1A 118.0 . .
H1B N1 H1A 122.2 . .
H1C N1 H1A 104.9 . .
C2 N2 H2A 121.2 . .
C2 N2 H2B 118.8 . .
H2A N2 H2B 120.0 . .
N1 C1 C2 99.8(9) . .
N1 C1 H1D 113.0 . .
C2 C1 H1D 113.6 . .
N1 C1 H1E 110.1 . .
C2 C1 H1E 110.0 . .
H1D C1 H1E 110.0 . .
C1 C2 C3 116.1(9) . .
C1 C2 N2 101.4(8) . .
C3 C2 N2 104.9(6) . .
C1 C2 H2C 118.7 . .
C3 C2 H2C 119.2 . .
N2 C2 H2C 88.2 . .
C2 C3 H3D 109.5 . .
C2 C3 H3C 109.5 . .
H3D C3 H3C 109.5 . .
C2 C3 H3A 109.5 . .
H3D C3 H3A 109.5 . .
H3C C3 H3A 109.5 . .

loop_
_geom_bond_atom_site_label_1
_geom_bond_atom_site_label_2
_geom_bond_distance
_geom_bond_site_symmetry_2
Hg1 S1 2.4562(16) 16_645
Hg1 S1 2.4562(16) 13_656
Hg1 S2 2.6782(14) 9_656
Hg1 S2 2.6782(14) .
Sb1 S2 2.4187(18) .
Sb1 S1 2.4202(15) .
Sb1 S1 2.4202(15) 12_655
S1 Hg1 2.4562(16) 13_656
S2 Hg1 2.6782(13) 9_656
N1 N2 0.881(14) 12_655
N1 C1 1.455(17) .
N1 H1B 0.8599 .
N1 H1C 0.8600 .
N1 H1A 0.8601 .
N2 C2 1.527(8) .
N2 H2A 0.8600 .
N2 H2B 0.8599 .
C1 C2 1.474(9) .
C1 H1D 0.9600 .
C1 H1E 0.9600 .
C2 C3 1.505(8) .
C2 H2C 0.9498 .
C3 H3D 0.9600 .
C3 H3C 0.9600 .
C3 H3A 0.9600 .

loop_
_geom_hbond_atom_site_label_D
_geom_hbond_atom_site_label_H
_geom_hbond_atom_site_label_A
_geom_hbond_distance_DH
_geom_hbond_distance_HA
_geom_hbond_distance_DA
_geom_hbond_angle_DHA
_geom_hbond_site_symmetry_A
N1 H1B N2 0.86 2.15 2.896(19) 144.9 14_557
N1 H1C S1 0.86 2.88 3.473(11) 127.4 .
N1 H1A S1 0.86 2.85 3.655(13) 155.9 16_655
N2 H2A N1 0.86 2.43 2.896(19) 114.6 14_457
N2 H2B S1 0.86 2.84 3.674(12) 164.0 12_655

loop_
_geom_torsion_atom_site_label_1
_geom_torsion_atom_site_label_2
_geom_torsion_atom_site_label_3
_geom_torsion_atom_site_label_4
_geom_torsion
_geom_torsion_site_symmetry_1
_geom_torsion_site_symmetry_4
S2 Sb1 S1 Hg1 144.79(7) . 13_656
S1 Sb1 S1 Hg1 -118.22(6) 12_655 13_656
S1 Sb1 S2 Hg1 -171.89(6) . 9_656
S1 Sb1 S2 Hg1 86.09(6) 12_655 9_656
S1 Sb1 S2 Hg1 -86.09(6) . .
S1 Sb1 S2 Hg1 171.89(6) 12_655 .
S1 Hg1 S2 Sb1 144.43(6) 16_645 .
S1 Hg1 S2 Sb1 3.83(6) 13_656 .
S2 Hg1 S2 Sb1 -98.26(6) 9_656 .
S1 Hg1 S2 Hg1 -117.31(6) 16_645 9_656
S1 Hg1 S2 Hg1 102.09(5) 13_656 9_656
S2 Hg1 S2 Hg1 0.0 9_656 9_656
